data_4504750
loop_
_publ_author_name
'Banthia, Sandip'
'Samanta, Anunay'

_publ_section_title
;
 Long and Short Brick Network Architecture:&#x2009; Role of Water
 Molecules Acting as Three-Connecting Spacers
;
_journal_issue 2
_journal_name_full 'Crystal Growth &amp; Design'
_journal_page_first 360
_journal_paper_doi 10.1021/cg050517s
_journal_volume 6
_journal_year 2006
_chemical_formula_moiety 'C21 H27 N3 O2, H2 O'
_chemical_formula_sum 'C21 H29 N3 O3'
_chemical_formula_weight 371.47
_chemical_name_systematic
; 
N-butyl-4-(3-dimethylamino-propylamino)-1,8-naphthalimide 
;
_space_group_IT_number 14
_symmetry_cell_setting monoclinic
_symmetry_space_group_name_Hall '-P 2ybc'
_symmetry_space_group_name_H-M 'P 1 21/c 1'
_atom_sites_solution_hydrogens geom
_atom_sites_solution_primary direct
_atom_sites_solution_secondary difmap
_audit_creation_method SHELXL-97
_cell_angle_alpha 90.00
_cell_angle_beta 91.3440(10)
_cell_angle_gamma 90.00
_cell_formula_units_Z 4
_cell_length_a 15.2548(10)
_cell_length_b 15.9803(10)
_cell_length_c 7.8589(5)
_cell_measurement_reflns_used 3523
_cell_measurement_temperature 100(2)
_cell_measurement_theta_max 27.77
_cell_measurement_theta_min 2.55
_cell_volume 1915.3(2)
_computing_cell_refinement 'Bruker SMART'
_computing_data_collection 'Bruker SMART'
_computing_data_reduction 'Bruker SAINT'
_computing_molecular_graphics 'Ortep-3 for Windows (Farrugia, 1997)/Mercury (CCDC, 2004)'
_computing_publication_material 'Bruker SHELXTL'
_computing_structure_refinement 'SHELXL-97 (Sheldrick, 1997)'
_computing_structure_solution 'SHELXS-97 (Sheldrick, 1990)'
_diffrn_ambient_temperature 100(2)
_diffrn_measured_fraction_theta_full 0.967
_diffrn_measured_fraction_theta_max 0.967
_diffrn_measurement_device_type 'CCD area detector'
_diffrn_measurement_method 'phi and omega scans'
_diffrn_radiation_monochromator graphite
_diffrn_radiation_source 'fine-focus sealed tube'
_diffrn_radiation_type MoK\a
_diffrn_radiation_wavelength 0.71073
_diffrn_reflns_av_R_equivalents 0.0514
_diffrn_reflns_av_sigmaI/netI 0.0461
_diffrn_reflns_limit_h_max 20
_diffrn_reflns_limit_h_min -20
_diffrn_reflns_limit_k_max 21
_diffrn_reflns_limit_k_min -21
_diffrn_reflns_limit_l_max 10
_diffrn_reflns_limit_l_min -10
_diffrn_reflns_number 21809
_diffrn_reflns_theta_full 28.24
_diffrn_reflns_theta_max 28.24
_diffrn_reflns_theta_min 1.34
_exptl_absorpt_coefficient_mu 0.087
_exptl_absorpt_correction_T_max 0.997
_exptl_absorpt_correction_T_min 0.865
_exptl_absorpt_correction_type multi-scan
_exptl_absorpt_process_details 'SADABS-Bruker Nonius area detector scaling and absorption correction-V2.10'
_exptl_crystal_colour orange
_exptl_crystal_density_diffrn 1.288
_exptl_crystal_density_meas ?
_exptl_crystal_density_method 'not measured'
_exptl_crystal_description needle
_exptl_crystal_F_000 800
_exptl_crystal_size_max 0.48
_exptl_crystal_size_mid 0.14
_exptl_crystal_size_min 0.04
_refine_diff_density_max 0.826
_refine_diff_density_min -0.313
_refine_diff_density_rms 0.065
_refine_ls_extinction_method none
_refine_ls_goodness_of_fit_ref 1.026
_refine_ls_hydrogen_treatment mixed
_refine_ls_matrix_type full
_refine_ls_number_parameters 259
_refine_ls_number_reflns 4586
_refine_ls_number_restraints 0
_refine_ls_restrained_S_all 1.026
_refine_ls_R_factor_all 0.0956
_refine_ls_R_factor_gt 0.0640
_refine_ls_shift/su_max 0.001
_refine_ls_shift/su_mean 0.000
_refine_ls_structure_factor_coef Fsqd
_refine_ls_weighting_details 'calc w=1/[\s^2^(Fo^2^)+(0.0705P)^2^+1.4785P] where P=(Fo^2^+2Fc^2^)/3'
_refine_ls_weighting_scheme calc
_refine_ls_wR_factor_gt 0.1406
_refine_ls_wR_factor_ref 0.1570
_reflns_number_gt 3247
_reflns_number_total 4586
_reflns_threshold_expression >2sigma(I)
_cod_data_source_file cg050517ssi20051004_092322.cif
_cod_data_source_block sbas1
_cod_depositor_comments
;
The following automatic conversions were performed:

'_symmetry_cell_setting' value 'Monoclinic' changed to 'monoclinic'
according to /home/saulius/struct/CIF-dictionaries/cif_core.dic
dictionary named 'cif_core.dic' version 2.4.1 from 2010-06-29.

Automatic conversion script
Id: cif_fix_values 1715 2011-07-08 13:25:40Z adriana 

The following automatic conversions were performed:

'_exptl_crystal_density_meas' value 'not measured' was changed to '?'
- the value is perceived as not measured.

Automatic conversion script
Id: cif_fix_values 3008 2015-01-20 13:52:24Z robertas 
;
_cod_original_sg_symbol_H-M 'P 21/c'
_cod_database_code 4504750

loop_
_symmetry_equiv_pos_as_xyz
'x, y, z'
'-x, y+1/2, -z+1/2'
'-x, -y, -z'
'x, -y-1/2, z-1/2'

loop_
_atom_site_label
_atom_site_type_symbol
_atom_site_fract_x
_atom_site_fract_y
_atom_site_fract_z
_atom_site_U_iso_or_equiv
_atom_site_adp_type
_atom_site_occupancy
_atom_site_symmetry_multiplicity
_atom_site_calc_flag
_atom_site_refinement_flags
O1 O 0.70556(10) 0.03805(9) 0.56251(18) 0.0195(3) Uani 1 1 d .
C10 C 0.52311(13) 0.26437(12) 0.3495(2) 0.0145(4) Uani 1 1 d .
C4 C 0.46004(13) 0.20558(13) 0.2779(2) 0.0159(4) Uani 1 1 d .
O2 O 0.78916(10) 0.30543(9) 0.67964(19) 0.0233(4) Uani 1 1 d .
N2 N 0.39085(12) 0.23381(12) 0.1845(2) 0.0183(4) Uani 1 1 d .
H2A H 0.3806(15) 0.2812(16) 0.177(3) 0.017(6) Uiso 1 1 d .
C1 C 0.61227(13) 0.14550(12) 0.4560(2) 0.0146(4) Uani 1 1 d .
N1 N 0.74726(11) 0.17178(11) 0.6199(2) 0.0156(4) Uani 1 1 d .
C9 C 0.59830(13) 0.23268(12) 0.4399(2) 0.0148(4) Uani 1 1 d .
C3 C 0.47358(13) 0.12023(13) 0.3087(3) 0.0171(4) Uani 1 1 d .
H3 H 0.4312 0.0820 0.2724 0.021 Uiso 1 1 calc R
C8 C 0.65822(13) 0.28948(13) 0.5156(2) 0.0153(4) Uani 1 1 d .
C7 C 0.64434(14) 0.37458(13) 0.5050(3) 0.0169(4) Uani 1 1 d .
H7 H 0.6833 0.4114 0.5586 0.020 Uiso 1 1 calc R
C6 C 0.57185(14) 0.40552(13) 0.4138(3) 0.0185(4) Uani 1 1 d .
H6 H 0.5633 0.4630 0.4053 0.022 Uiso 1 1 calc R
C12 C 0.73609(13) 0.25841(13) 0.6108(2) 0.0167(4) Uani 1 1 d .
C5 C 0.51280(13) 0.35179(13) 0.3364(2) 0.0166(4) Uani 1 1 d .
H5 H 0.4654 0.3735 0.2744 0.020 Uiso 1 1 calc R
C11 C 0.68932(13) 0.11315(12) 0.5463(2) 0.0155(4) Uani 1 1 d .
C17 C 0.33106(13) 0.17979(13) 0.0888(3) 0.0185(4) Uani 1 1 d .
H17A H 0.3634 0.1318 0.0480 0.022 Uiso 1 1 calc R
H17B H 0.3086 0.2101 -0.0098 0.022 Uiso 1 1 calc R
C13 C 0.82237(14) 0.13913(13) 0.7218(3) 0.0187(4) Uani 1 1 d .
H13A H 0.8020 0.0943 0.7941 0.022 Uiso 1 1 calc R
H13B H 0.8448 0.1834 0.7952 0.022 Uiso 1 1 calc R
C2 C 0.54854(13) 0.09136(13) 0.3920(3) 0.0167(4) Uani 1 1 d .
H2 H 0.5564 0.0340 0.4055 0.020 Uiso 1 1 calc R
N3 N 0.17783(11) 0.09214(11) -0.0727(2) 0.0187(4) Uani 1 1 d .
C21 C 0.11769(15) 0.16343(15) -0.0863(3) 0.0259(5) Uani 1 1 d .
H21A H 0.0665 0.1523 -0.0213 0.039 Uiso 1 1 calc R
H21B H 0.1008 0.1719 -0.2035 0.039 Uiso 1 1 calc R
H21C H 0.1464 0.2128 -0.0430 0.039 Uiso 1 1 calc R
C18 C 0.25381(14) 0.14870(13) 0.1917(3) 0.0183(4) Uani 1 1 d .
H18A H 0.2751 0.1309 0.3032 0.022 Uiso 1 1 calc R
H18B H 0.2131 0.1945 0.2076 0.022 Uiso 1 1 calc R
C19 C 0.20591(14) 0.07657(13) 0.1055(3) 0.0190(4) Uani 1 1 d .
H19A H 0.2439 0.0279 0.1085 0.023 Uiso 1 1 calc R
H19B H 0.1545 0.0633 0.1707 0.023 Uiso 1 1 calc R
C14 C 0.89727(15) 0.10611(15) 0.6141(3) 0.0261(5) Uani 1 1 d .
H14A H 0.9411 0.0807 0.6891 0.031 Uiso 1 1 calc R
H14B H 0.8744 0.0626 0.5392 0.031 Uiso 1 1 calc R
C20 C 0.13403(15) 0.01749(14) -0.1410(3) 0.0255(5) Uani 1 1 d .
H20A H 0.1166 0.0271 -0.2575 0.038 Uiso 1 1 calc R
H20B H 0.0831 0.0056 -0.0756 0.038 Uiso 1 1 calc R
H20C H 0.1736 -0.0292 -0.1346 0.038 Uiso 1 1 calc R
C15 C 0.94109(16) 0.17184(15) 0.5077(3) 0.0267(5) Uani 1 1 d .
H15A H 0.9658 0.2146 0.5821 0.032 Uiso 1 1 calc R
H15B H 0.8974 0.1983 0.4338 0.032 Uiso 1 1 calc R
C16 C 1.01341(16) 0.13562(15) 0.3995(3) 0.0277(5) Uani 1 1 d .
H16A H 0.9896 0.0920 0.3282 0.042 Uiso 1 1 calc R
H16B H 1.0590 0.1131 0.4723 0.042 Uiso 1 1 calc R
H16C H 1.0372 0.1790 0.3297 0.042 Uiso 1 1 calc R
O3 O 0.31004(12) 0.39851(11) 0.1668(2) 0.0287(4) Uani 1 1 d .
H3A H 0.267(2) 0.402(2) 0.241(5) 0.064(11) Uiso 1 1 d .
H3B H 0.3016(19) 0.441(2) 0.105(4) 0.041(8) Uiso 1 1 d .

loop_
_atom_site_aniso_label
_atom_site_aniso_U_11
_atom_site_aniso_U_22
_atom_site_aniso_U_33
_atom_site_aniso_U_23
_atom_site_aniso_U_13
_atom_site_aniso_U_12
O1 0.0239(8) 0.0139(7) 0.0207(8) -0.0006(6) -0.0026(6) 0.0012(6)
C10 0.0180(10) 0.0161(10) 0.0096(9) 0.0004(7) 0.0025(7) -0.0010(8)
C4 0.0170(10) 0.0194(10) 0.0115(9) -0.0007(8) 0.0032(7) 0.0007(8)
O2 0.0259(8) 0.0175(8) 0.0262(8) -0.0009(6) -0.0084(6) -0.0039(6)
N2 0.0209(9) 0.0152(10) 0.0185(9) -0.0006(7) -0.0028(7) 0.0018(7)
C1 0.0180(10) 0.0149(10) 0.0110(9) 0.0006(7) 0.0015(7) -0.0005(8)
N1 0.0183(9) 0.0150(9) 0.0135(8) 0.0017(6) -0.0022(6) 0.0001(7)
C9 0.0180(10) 0.0138(10) 0.0125(9) 0.0007(7) 0.0024(7) 0.0007(8)
C3 0.0180(10) 0.0163(10) 0.0170(10) -0.0034(8) 0.0003(8) -0.0041(8)
C8 0.0183(10) 0.0168(10) 0.0110(9) 0.0005(7) 0.0021(7) -0.0016(8)
C7 0.0205(10) 0.0145(10) 0.0158(10) -0.0009(8) 0.0016(8) -0.0050(8)
C6 0.0247(11) 0.0126(10) 0.0182(10) 0.0019(8) 0.0038(8) -0.0007(8)
C12 0.0210(10) 0.0169(10) 0.0122(9) 0.0004(7) 0.0018(8) -0.0025(8)
C5 0.0166(10) 0.0188(11) 0.0146(10) 0.0033(8) 0.0015(7) 0.0024(8)
C11 0.0200(10) 0.0153(10) 0.0113(9) -0.0013(7) 0.0014(7) -0.0014(8)
C17 0.0187(10) 0.0208(11) 0.0160(10) -0.0020(8) -0.0017(8) 0.0008(8)
C13 0.0211(11) 0.0179(10) 0.0169(10) 0.0034(8) -0.0046(8) -0.0014(8)
C2 0.0213(11) 0.0133(10) 0.0157(10) -0.0015(7) 0.0025(8) 0.0002(8)
N3 0.0183(9) 0.0180(9) 0.0196(9) -0.0001(7) -0.0036(7) -0.0011(7)
C21 0.0278(12) 0.0237(12) 0.0261(12) 0.0005(9) -0.0050(9) 0.0035(9)
C18 0.0203(11) 0.0192(11) 0.0153(10) 0.0006(8) -0.0011(8) 0.0011(8)
C19 0.0185(10) 0.0178(11) 0.0208(11) 0.0024(8) -0.0008(8) 0.0016(8)
C14 0.0250(12) 0.0248(12) 0.0284(12) 0.0025(9) -0.0041(9) 0.0014(9)
C20 0.0244(12) 0.0238(12) 0.0282(12) -0.0049(9) -0.0040(9) -0.0029(9)
C15 0.0270(12) 0.0252(12) 0.0275(12) 0.0013(9) -0.0037(9) -0.0009(10)
C16 0.0286(13) 0.0278(13) 0.0270(12) -0.0021(10) 0.0051(9) -0.0026(10)
O3 0.0313(10) 0.0260(9) 0.0290(9) 0.0107(7) 0.0058(7) 0.0105(7)

loop_
_atom_type_symbol
_atom_type_description
_atom_type_scat_dispersion_real
_atom_type_scat_dispersion_imag
_atom_type_scat_source
C C 0.0033 0.0016 'International Tables Vol C Tables 4.2.6.8 and 6.1.1.4'
H H 0.0000 0.0000 'International Tables Vol C Tables 4.2.6.8 and 6.1.1.4'
N N 0.0061 0.0033 'International Tables Vol C Tables 4.2.6.8 and 6.1.1.4'
O O 0.0106 0.0060 'International Tables Vol C Tables 4.2.6.8 and 6.1.1.4'

loop_
_geom_angle_atom_site_label_1
_geom_angle_atom_site_label_2
_geom_angle_atom_site_label_3
_geom_angle
C5 C10 C9 118.36(18)
C5 C10 C4 122.83(18)
C9 C10 C4 118.80(18)
N2 C4 C3 122.03(19)
N2 C4 C10 119.90(19)
C3 C4 C10 118.07(18)
C4 N2 C17 123.83(19)
C4 N2 H2A 121.3(18)
C17 N2 H2A 114.8(18)
C2 C1 C9 118.64(18)
C2 C1 C11 120.46(18)
C9 C1 C11 120.80(18)
C12 N1 C11 124.47(17)
C12 N1 C13 118.02(17)
C11 N1 C13 117.42(16)
C8 C9 C1 120.11(18)
C8 C9 C10 119.15(18)
C1 C9 C10 120.74(18)
C2 C3 C4 121.60(19)
C2 C3 H3 119.2
C4 C3 H3 119.2
C7 C8 C9 120.81(18)
C7 C8 C12 118.93(18)
C9 C8 C12 120.25(18)
C8 C7 C6 120.00(19)
C8 C7 H7 120.0
C6 C7 H7 120.0
C5 C6 C7 120.61(19)
C5 C6 H6 119.7
C7 C6 H6 119.7
O2 C12 N1 120.56(19)
O2 C12 C8 122.35(19)
N1 C12 C8 117.09(17)
C6 C5 C10 121.01(19)
C6 C5 H5 119.5
C10 C5 H5 119.5
O1 C11 N1 119.00(18)
O1 C11 C1 123.74(18)
N1 C11 C1 117.26(17)
N2 C17 C18 113.69(17)
N2 C17 H17A 108.8
C18 C17 H17A 108.8
N2 C17 H17B 108.8
C18 C17 H17B 108.8
H17A C17 H17B 107.7
N1 C13 C14 113.63(17)
N1 C13 H13A 108.8
C14 C13 H13A 108.8
N1 C13 H13B 108.8
C14 C13 H13B 108.8
H13A C13 H13B 107.7
C3 C2 C1 121.87(19)
C3 C2 H2 119.1
C1 C2 H2 119.1
C20 N3 C21 109.11(17)
C20 N3 C19 109.30(17)
C21 N3 C19 111.57(17)
N3 C21 H21A 109.5
N3 C21 H21B 109.5
H21A C21 H21B 109.5
N3 C21 H21C 109.5
H21A C21 H21C 109.5
H21B C21 H21C 109.5
C19 C18 C17 112.36(17)
C19 C18 H18A 109.1
C17 C18 H18A 109.1
C19 C18 H18B 109.1
C17 C18 H18B 109.1
H18A C18 H18B 107.9
N3 C19 C18 114.95(17)
N3 C19 H19A 108.5
C18 C19 H19A 108.5
N3 C19 H19B 108.5
C18 C19 H19B 108.5
H19A C19 H19B 107.5
C15 C14 C13 114.36(19)
C15 C14 H14A 108.7
C13 C14 H14A 108.7
C15 C14 H14B 108.7
C13 C14 H14B 108.7
H14A C14 H14B 107.6
N3 C20 H20A 109.5
N3 C20 H20B 109.5
H20A C20 H20B 109.5
N3 C20 H20C 109.5
H20A C20 H20C 109.5
H20B C20 H20C 109.5
C14 C15 C16 112.4(2)
C14 C15 H15A 109.1
C16 C15 H15A 109.1
C14 C15 H15B 109.1
C16 C15 H15B 109.1
H15A C15 H15B 107.9
C15 C16 H16A 109.5
C15 C16 H16B 109.5
H16A C16 H16B 109.5
C15 C16 H16C 109.5
H16A C16 H16C 109.5
H16B C16 H16C 109.5
H3A O3 H3B 103(3)

loop_
_geom_bond_atom_site_label_1
_geom_bond_atom_site_label_2
_geom_bond_distance
O1 C11 1.231(2)
C10 C5 1.409(3)
C10 C9 1.428(3)
C10 C4 1.449(3)
C4 N2 1.349(3)
C4 C3 1.400(3)
O2 C12 1.221(2)
N2 C17 1.453(3)
N2 H2A 0.77(3)
C1 C2 1.387(3)
C1 C9 1.415(3)
C1 C11 1.454(3)
N1 C12 1.396(3)
N1 C11 1.403(3)
N1 C13 1.478(3)
C9 C8 1.410(3)
C3 C2 1.383(3)
C3 H3 0.9300
C8 C7 1.379(3)
C8 C12 1.475(3)
C7 C6 1.394(3)
C7 H7 0.9300
C6 C5 1.376(3)
C6 H6 0.9300
C5 H5 0.9300
C17 C18 1.528(3)
C17 H17A 0.9700
C17 H17B 0.9700
C13 C14 1.532(3)
C13 H13A 0.9700
C13 H13B 0.9700
C2 H2 0.9300
N3 C20 1.463(3)
N3 C21 1.465(3)
N3 C19 1.476(3)
C21 H21A 0.9600
C21 H21B 0.9600
C21 H21C 0.9600
C18 C19 1.516(3)
C18 H18A 0.9700
C18 H18B 0.9700
C19 H19A 0.9700
C19 H19B 0.9700
C14 C15 1.508(3)
C14 H14A 0.9700
C14 H14B 0.9700
C20 H20A 0.9600
C20 H20B 0.9600
C20 H20C 0.9600
C15 C16 1.523(3)
C15 H15A 0.9700
C15 H15B 0.9700
C16 H16A 0.9600
C16 H16B 0.9600
C16 H16C 0.9600
O3 H3A 0.89(4)
O3 H3B 0.84(3)

loop_
_cod_related_entry_id
_cod_related_entry_database
_cod_related_entry_code
1 ChemSpider 30661475
